data_2237634
loop_
_publ_author_name
'Abdel-Wahab, Bakr F.'
'Ng, Seik Weng'
'Tiekink, Edward R. T.'

_publ_section_title
;
 2-[3-(4-Chlorophenyl)-5-(4-fluorophenyl)-4,5-dihydro-1<i>H</i>-pyrazol-1-yl]-4-phenyl-1,3-thiazole
;
_journal_coeditor_code HB7058
_journal_issue 4
_journal_name_full 'Acta Crystallographica Section E'
_journal_page_first o576
_journal_paper_doi 10.1107/S1600536813007496
_journal_volume 69
_journal_year 2013
_chemical_formula_iupac 'C24 H17 Cl F N3 S'
_chemical_formula_moiety 'C24 H17 Cl F N3 S'
_chemical_formula_sum 'C24 H17 Cl F N3 S'
_chemical_formula_weight 433.92
_chemical_name_systematic
2-[3-(4-Chlorophenyl)-5-(4-fluorophenyl)-4,5-dihydro-1<i>H</i>-pyrazol-1-yl]-4-phenyl-1,3-thiazole
_space_group_IT_number 14
_symmetry_cell_setting monoclinic
_symmetry_space_group_name_Hall '-P 2ybc'
_symmetry_space_group_name_H-M 'P 1 21/c 1'
_atom_sites_solution_hydrogens geom
_atom_sites_solution_primary direct
_atom_sites_solution_secondary difmap
_audit_creation_method SHELXL-97
_cell_angle_alpha 90.00
_cell_angle_beta 98.170(7)
_cell_angle_gamma 90.00
_cell_formula_units_Z 4
_cell_length_a 11.1360(9)
_cell_length_b 16.4129(16)
_cell_length_c 11.6066(7)
_cell_measurement_reflns_used 2134
_cell_measurement_temperature 295(2)
_cell_measurement_theta_max 27.50
_cell_measurement_theta_min 3.00
_cell_volume 2099.9(3)
_computing_cell_refinement 'CrysAlis PRO (Agilent, 2011)'
_computing_data_collection 'CrysAlis PRO (Agilent, 2011)'
_computing_data_reduction 'CrysAlis PRO (Agilent, 2011)'
_computing_molecular_graphics
;
ORTEP-3 for Windows (Farrugia, 2012) and DIAMOND (Brandenburg,
2006)
;
_computing_publication_material 'publCIF (Westrip, 2010)'
_computing_structure_refinement 'SHELXL97 (Sheldrick, 2008)'
_computing_structure_solution 'SHELXS97 (Sheldrick, 2008)'
_diffrn_ambient_temperature 295(2)
_diffrn_detector_area_resol_mean 10.4041
_diffrn_measured_fraction_theta_full 0.999
_diffrn_measured_fraction_theta_max 0.999
_diffrn_measurement_device_type 'Agilent SuperNova Dual diffractometer with an Atlas detector'
_diffrn_measurement_method '\w scan'
_diffrn_radiation_monochromator Mirror
_diffrn_radiation_source 'SuperNova (Mo) X-ray Source'
_diffrn_radiation_type MoK\a
_diffrn_radiation_wavelength 0.71073
_diffrn_reflns_av_R_equivalents 0.0426
_diffrn_reflns_av_sigmaI/netI 0.0541
_diffrn_reflns_limit_h_max 13
_diffrn_reflns_limit_h_min -14
_diffrn_reflns_limit_k_max 21
_diffrn_reflns_limit_k_min -21
_diffrn_reflns_limit_l_max 14
_diffrn_reflns_limit_l_min -15
_diffrn_reflns_number 11642
_diffrn_reflns_theta_full 27.56
_diffrn_reflns_theta_max 27.56
_diffrn_reflns_theta_min 3.01
_diffrn_standards_decay_% 0
_diffrn_standards_interval_count 0
_diffrn_standards_interval_time 0
_diffrn_standards_number 0
_exptl_absorpt_coefficient_mu 0.306
_exptl_absorpt_correction_T_max 1.00000
_exptl_absorpt_correction_T_min 0.95572
_exptl_absorpt_correction_type multi-scan
_exptl_absorpt_process_details '(CrysAlis PRO; Agilent, 2011)'
_exptl_crystal_colour yellow
_exptl_crystal_density_diffrn 1.373
_exptl_crystal_density_method 'not measured'
_exptl_crystal_description cube
_exptl_crystal_F_000 896
_exptl_crystal_size_max 0.25
_exptl_crystal_size_mid 0.25
_exptl_crystal_size_min 0.25
_refine_diff_density_max 0.166
_refine_diff_density_min -0.281
_refine_ls_extinction_method none
_refine_ls_goodness_of_fit_ref 1.027
_refine_ls_hydrogen_treatment constr
_refine_ls_matrix_type full
_refine_ls_number_parameters 271
_refine_ls_number_reflns 4850
_refine_ls_number_restraints 0
_refine_ls_restrained_S_all 1.027
_refine_ls_R_factor_all 0.1061
_refine_ls_R_factor_gt 0.0531
_refine_ls_shift/su_max 0.001
_refine_ls_shift/su_mean 0.000
_refine_ls_structure_factor_coef Fsqd
_refine_ls_weighting_details 'calc w=1/[\s^2^(Fo^2^)+(0.0448P)^2^+0.1993P] where P=(Fo^2^+2Fc^2^)/3'
_refine_ls_weighting_scheme calc
_refine_ls_wR_factor_gt 0.1095
_refine_ls_wR_factor_ref 0.1395
_reflns_number_gt 2627
_reflns_number_total 4850
_reflns_threshold_expression I>2\s(I)
_cod_data_source_file hb7058.cif
_cod_data_source_block I
_cod_original_sg_symbol_H-M 'P 21/c'
_cod_database_code 2237634
_cod_database_fobs_code 2237634

loop_
_symmetry_equiv_pos_as_xyz
'x, y, z'
'-x, y+1/2, -z+1/2'
'-x, -y, -z'
'x, -y-1/2, z-1/2'

loop_
_atom_site_type_symbol
_atom_site_label
_atom_site_fract_x
_atom_site_fract_y
_atom_site_fract_z
_atom_site_U_iso_or_equiv
_atom_site_adp_type
_atom_site_calc_flag
_atom_site_refinement_flags
_atom_site_occupancy
_atom_site_symmetry_multiplicity
Cl Cl1 0.78673(9) 0.63985(7) 1.06121(7) 0.1183(4) Uani d . 1 1
S S1 0.51447(6) 0.68324(4) 0.29541(5) 0.0663(2) Uani d . 1 1
N N1 0.30894(17) 0.61006(12) 0.23548(15) 0.0540(5) Uani d . 1 1
N N2 0.38567(17) 0.59931(14) 0.43352(16) 0.0635(6) Uani d . 1 1
N N3 0.48128(17) 0.61670(12) 0.51903(16) 0.0576(5) Uani d . 1 1
C C1 0.2574(2) 0.64048(14) 0.02591(19) 0.0550(6) Uani d . 1 1
C C2 0.1497(3) 0.59731(18) 0.0197(2) 0.0774(8) Uani d . 1 1
H H2 0.1309 0.5703 0.0852 0.093 Uiso calc R 1 1
C C3 0.0700(3) 0.5940(2) -0.0830(2) 0.0925(10) Uani d . 1 1
H H3 -0.0015 0.5643 -0.0863 0.111 Uiso calc R 1 1
C C4 0.0959(3) 0.63419(19) -0.1797(2) 0.0851(9) Uani d . 1 1
H H4 0.0421 0.6318 -0.2487 0.102 Uiso calc R 1 1
C C5 0.2002(3) 0.67765(18) -0.1749(2) 0.0817(9) Uani d . 1 1
H H5 0.2173 0.7057 -0.2403 0.098 Uiso calc R 1 1
C C6 0.2807(3) 0.68030(16) -0.0734(2) 0.0708(8) Uani d . 1 1
H H6 0.3525 0.7096 -0.0716 0.085 Uiso calc R 1 1
C C8 0.4471(2) 0.68840(16) 0.1533(2) 0.0649(7) Uani d . 1 1
H H8 0.4796 0.7162 0.0951 0.078 Uiso calc R 1 1
C C9 0.3406(2) 0.64703(14) 0.13609(19) 0.0544(6) Uani d . 1 1
C C10 0.3922(2) 0.62494(14) 0.32298(19) 0.0528(6) Uani d . 1 1
C C11 0.2942(2) 0.54327(15) 0.47086(19) 0.0555(6) Uani d . 1 1
H H11 0.2985 0.4907 0.4317 0.067 Uiso calc R 1 1
C C12 0.3456(2) 0.53387(16) 0.60180(19) 0.0600(7) Uani d . 1 1
H H12A 0.2901 0.5562 0.6509 0.072 Uiso calc R 1 1
H H12B 0.3609 0.4771 0.6220 0.072 Uiso calc R 1 1
C C13 0.4618(2) 0.58159(15) 0.6141(2) 0.0537(6) Uani d . 1 1
C C14 0.5449(2) 0.59300(15) 0.72236(19) 0.0544(6) Uani d . 1 1
C C15 0.5162(2) 0.56281(17) 0.8256(2) 0.0708(7) Uani d . 1 1
H H15 0.4455 0.5328 0.8258 0.085 Uiso calc R 1 1
C C16 0.5917(3) 0.5766(2) 0.9296(2) 0.0829(9) Uani d . 1 1
H H16 0.5713 0.5563 0.9991 0.099 Uiso calc R 1 1
C C17 0.6964(3) 0.62029(19) 0.9294(2) 0.0748(8) Uani d . 1 1
C C18 0.7284(2) 0.64998(17) 0.8275(2) 0.0719(8) Uani d . 1 1
H H18 0.8003 0.6788 0.8279 0.086 Uiso calc R 1 1
C C19 0.6529(2) 0.63669(16) 0.7247(2) 0.0624(7) Uani d . 1 1
H H19 0.6742 0.6571 0.6556 0.075 Uiso calc R 1 1
C C20 0.1672(2) 0.57571(15) 0.44605(17) 0.0513(6) Uani d . 1 1
C C21 0.0808(2) 0.53493(17) 0.3704(2) 0.0658(7) Uani d . 1 1
H H21 0.1030 0.4882 0.3333 0.079 Uiso calc R 1 1
C C22 -0.0367(3) 0.5615(2) 0.3486(2) 0.0814(9) Uani d . 1 1
H H22 -0.0942 0.5334 0.2975 0.098 Uiso calc R 1 1
C C23 -0.0668(2) 0.6295(2) 0.4033(3) 0.0812(9) Uani d . 1 1
C C24 0.0139(3) 0.67373(18) 0.4776(2) 0.0763(8) Uani d . 1 1
H H24 -0.0096 0.7208 0.5130 0.092 Uiso calc R 1 1
C C25 0.1323(2) 0.64571(16) 0.4982(2) 0.0626(7) Uani d . 1 1
H H25 0.1895 0.6747 0.5482 0.075 Uiso calc R 1 1
F F1 -0.18491(17) 0.65571(14) 0.3846(2) 0.1352(8) Uani d . 1 1

loop_
_atom_site_aniso_label
_atom_site_aniso_U_11
_atom_site_aniso_U_22
_atom_site_aniso_U_33
_atom_site_aniso_U_12
_atom_site_aniso_U_13
_atom_site_aniso_U_23
Cl1 0.1101(7) 0.1603(10) 0.0746(5) -0.0153(6) -0.0217(5) -0.0053(5)
S1 0.0548(4) 0.0757(5) 0.0696(4) -0.0128(3) 0.0131(3) 0.0027(3)
N1 0.0499(12) 0.0621(13) 0.0519(11) -0.0029(9) 0.0140(9) 0.0029(9)
N2 0.0474(12) 0.0907(16) 0.0525(11) -0.0160(11) 0.0075(9) 0.0026(10)
N3 0.0467(12) 0.0678(14) 0.0590(11) -0.0024(10) 0.0097(9) -0.0021(10)
C1 0.0615(16) 0.0520(15) 0.0537(13) -0.0006(12) 0.0155(11) 0.0003(11)
C2 0.082(2) 0.086(2) 0.0635(16) -0.0220(17) 0.0072(14) 0.0121(14)
C3 0.090(2) 0.108(3) 0.0753(19) -0.0319(19) -0.0035(17) 0.0120(17)
C4 0.103(3) 0.089(2) 0.0588(16) -0.0135(19) -0.0031(16) -0.0019(15)
C5 0.114(3) 0.081(2) 0.0521(15) -0.0105(19) 0.0169(16) 0.0027(14)
C6 0.085(2) 0.0721(19) 0.0583(15) -0.0137(15) 0.0200(14) 0.0003(13)
C8 0.0638(17) 0.0667(18) 0.0669(15) -0.0105(13) 0.0190(13) 0.0060(13)
C9 0.0568(15) 0.0511(15) 0.0579(13) 0.0013(12) 0.0172(12) -0.0001(11)
C10 0.0464(14) 0.0572(15) 0.0575(13) 0.0015(11) 0.0170(11) 0.0014(11)
C11 0.0488(14) 0.0612(16) 0.0580(13) -0.0038(11) 0.0133(11) -0.0046(11)
C12 0.0509(15) 0.0692(18) 0.0602(14) 0.0021(12) 0.0083(11) 0.0079(12)
C13 0.0457(14) 0.0577(15) 0.0582(13) 0.0046(11) 0.0090(11) 0.0011(12)
C14 0.0530(15) 0.0545(15) 0.0559(13) 0.0088(12) 0.0080(11) -0.0006(11)
C15 0.0639(17) 0.084(2) 0.0639(15) -0.0053(14) 0.0065(13) 0.0087(14)
C16 0.086(2) 0.102(3) 0.0598(16) -0.0041(18) 0.0054(15) 0.0133(15)
C17 0.0692(19) 0.083(2) 0.0674(17) 0.0049(16) -0.0061(14) -0.0028(15)
C18 0.0583(17) 0.076(2) 0.0782(18) -0.0008(14) 0.0007(14) -0.0073(15)
C19 0.0575(16) 0.0656(17) 0.0639(14) 0.0014(13) 0.0078(12) -0.0024(12)
C20 0.0474(14) 0.0630(16) 0.0448(11) -0.0062(11) 0.0110(10) 0.0028(11)
C21 0.0568(16) 0.0739(19) 0.0666(15) -0.0072(13) 0.0078(12) -0.0090(13)
C22 0.0596(19) 0.097(3) 0.0828(19) -0.0129(16) -0.0055(15) 0.0028(17)
C23 0.0462(17) 0.096(2) 0.100(2) 0.0062(16) 0.0039(16) 0.0247(19)
C24 0.073(2) 0.0684(19) 0.0896(19) 0.0136(15) 0.0176(16) 0.0093(15)
C25 0.0616(17) 0.0636(18) 0.0627(14) -0.0039(13) 0.0087(13) 0.0018(13)
F1 0.0629(12) 0.1386(19) 0.197(2) 0.0270(11) -0.0043(13) 0.0207(15)

loop_
_atom_type_symbol
_atom_type_description
_atom_type_scat_dispersion_real
_atom_type_scat_dispersion_imag
_atom_type_scat_source
C C 0.0033 0.0016 'International Tables Vol C Tables 4.2.6.8 and 6.1.1.4'
H H 0.0000 0.0000 'International Tables Vol C Tables 4.2.6.8 and 6.1.1.4'
N N 0.0061 0.0033 'International Tables Vol C Tables 4.2.6.8 and 6.1.1.4'
F F 0.0171 0.0103 'International Tables Vol C Tables 4.2.6.8 and 6.1.1.4'
S S 0.1246 0.1234 'International Tables Vol C Tables 4.2.6.8 and 6.1.1.4'
Cl Cl 0.1484 0.1585 'International Tables Vol C Tables 4.2.6.8 and 6.1.1.4'

loop_
_geom_angle_atom_site_label_1
_geom_angle_atom_site_label_2
_geom_angle_atom_site_label_3
_geom_angle
C8 S1 C10 87.52(12)
C10 N1 C9 109.26(19)
C10 N2 N3 118.38(19)
C10 N2 C11 126.72(18)
N3 N2 C11 114.24(17)
C13 N3 N2 108.45(19)
C6 C1 C2 117.5(2)
C6 C1 C9 121.4(2)
C2 C1 C9 121.0(2)
C3 C2 C1 120.7(3)
C3 C2 H2 119.7
C1 C2 H2 119.7
C4 C3 C2 120.3(3)
C4 C3 H3 119.9
C2 C3 H3 119.9
C5 C4 C3 119.9(3)
C5 C4 H4 120.0
C3 C4 H4 120.0
C4 C5 C6 120.1(3)
C4 C5 H5 120.0
C6 C5 H5 120.0
C5 C6 C1 121.5(3)
C5 C6 H6 119.2
C1 C6 H6 119.2
C9 C8 S1 111.78(19)
C9 C8 H8 124.1
S1 C8 H8 124.1
C8 C9 N1 114.5(2)
C8 C9 C1 126.4(2)
N1 C9 C1 119.1(2)
N1 C10 N2 123.5(2)
N1 C10 S1 116.92(17)
N2 C10 S1 119.57(17)
N2 C11 C20 113.08(19)
N2 C11 C12 100.03(17)
C20 C11 C12 115.44(19)
N2 C11 H11 109.3
C20 C11 H11 109.3
C12 C11 H11 109.3
C13 C12 C11 103.54(19)
C13 C12 H12A 111.1
C11 C12 H12A 111.1
C13 C12 H12B 111.1
C11 C12 H12B 111.1
H12A C12 H12B 109.0
N3 C13 C14 121.0(2)
N3 C13 C12 113.54(19)
C14 C13 C12 125.4(2)
C15 C14 C19 118.2(2)
C15 C14 C13 120.4(2)
C19 C14 C13 121.3(2)
C14 C15 C16 120.8(3)
C14 C15 H15 119.6
C16 C15 H15 119.6
C17 C16 C15 119.6(3)
C17 C16 H16 120.2
C15 C16 H16 120.2
C16 C17 C18 120.8(2)
C16 C17 Cl1 118.8(2)
C18 C17 Cl1 120.3(2)
C17 C18 C19 119.3(3)
C17 C18 H18 120.3
C19 C18 H18 120.3
C18 C19 C14 121.1(3)
C18 C19 H19 119.5
C14 C19 H19 119.5
C21 C20 C25 117.9(2)
C21 C20 C11 120.2(2)
C25 C20 C11 121.9(2)
C22 C21 C20 121.7(3)
C22 C21 H21 119.2
C20 C21 H21 119.2
C23 C22 C21 118.1(3)
C23 C22 H22 121.0
C21 C22 H22 121.0
C22 C23 C24 123.5(3)
C22 C23 F1 118.8(3)
C24 C23 F1 117.6(3)
C23 C24 C25 117.3(3)
C23 C24 H24 121.4
C25 C24 H24 121.4
C20 C25 C24 121.4(2)
C20 C25 H25 119.3
C24 C25 H25 119.3

loop_
_geom_bond_atom_site_label_1
_geom_bond_atom_site_label_2
_geom_bond_distance
Cl1 C17 1.737(2)
S1 C8 1.714(2)
S1 C10 1.731(2)
N1 C10 1.297(3)
N1 C9 1.392(3)
N2 C10 1.362(3)
N2 N3 1.378(2)
N2 C11 1.482(3)
N3 C13 1.290(3)
C1 C6 1.381(3)
C1 C2 1.386(3)
C1 C9 1.472(3)
C2 C3 1.382(3)
C2 H2 0.9300
C3 C4 1.368(4)
C3 H3 0.9300
C4 C5 1.358(4)
C4 H4 0.9300
C5 C6 1.376(3)
C5 H5 0.9300
C6 H6 0.9300
C8 C9 1.357(3)
C8 H8 0.9300
C11 C20 1.500(3)
C11 C12 1.554(3)
C11 H11 0.9800
C12 C13 1.501(3)
C12 H12A 0.9700
C12 H12B 0.9700
C13 C14 1.463(3)
C14 C15 1.376(3)
C14 C19 1.398(3)
C15 C16 1.388(3)
C15 H15 0.9300
C16 C17 1.369(4)
C16 H16 0.9300
C17 C18 1.373(4)
C18 C19 1.375(3)
C18 H18 0.9300
C19 H19 0.9300
C20 C21 1.380(3)
C20 C25 1.380(3)
C21 C22 1.368(4)
C21 H21 0.9300
C22 C23 1.350(4)
C22 H22 0.9300
C23 C24 1.363(4)
C23 F1 1.371(3)
C24 C25 1.384(4)
C24 H24 0.9300
C25 H25 0.9300

loop_
_geom_torsion_atom_site_label_1
_geom_torsion_atom_site_label_2
_geom_torsion_atom_site_label_3
_geom_torsion_atom_site_label_4
_geom_torsion
C10 N2 N3 C13 -174.7(2)
C11 N2 N3 C13 -3.4(3)
C6 C1 C2 C3 0.7(4)
C9 C1 C2 C3 177.6(3)
C1 C2 C3 C4 -0.8(5)
C2 C3 C4 C5 -0.1(5)
C3 C4 C5 C6 0.9(5)
C4 C5 C6 C1 -1.0(4)
C2 C1 C6 C5 0.2(4)
C9 C1 C6 C5 -176.7(2)
C10 S1 C8 C9 -0.2(2)
S1 C8 C9 N1 0.2(3)
S1 C8 C9 C1 178.26(19)
C10 N1 C9 C8 0.0(3)
C10 N1 C9 C1 -178.2(2)
C6 C1 C9 C8 -2.2(4)
C2 C1 C9 C8 -178.9(3)
C6 C1 C9 N1 175.8(2)
C2 C1 C9 N1 -0.9(4)
C9 N1 C10 N2 177.8(2)
C9 N1 C10 S1 -0.2(3)
N3 N2 C10 N1 178.1(2)
C11 N2 C10 N1 8.0(4)
N3 N2 C10 S1 -3.9(3)
C11 N2 C10 S1 -174.08(19)
C8 S1 C10 N1 0.3(2)
C8 S1 C10 N2 -177.8(2)
C10 N2 C11 C20 -61.7(3)
N3 N2 C11 C20 127.8(2)
C10 N2 C11 C12 175.0(2)
N3 N2 C11 C12 4.5(3)
N2 C11 C12 C13 -3.7(2)
C20 C11 C12 C13 -125.4(2)
N2 N3 C13 C14 -176.4(2)
N2 N3 C13 C12 0.5(3)
C11 C12 C13 N3 2.3(3)
C11 C12 C13 C14 179.0(2)
N3 C13 C14 C15 172.7(2)
C12 C13 C14 C15 -3.8(4)
N3 C13 C14 C19 -5.3(4)
C12 C13 C14 C19 178.2(2)
C19 C14 C15 C16 1.1(4)
C13 C14 C15 C16 -176.9(2)
C14 C15 C16 C17 -0.5(5)
C15 C16 C17 C18 -0.6(5)
C15 C16 C17 Cl1 177.8(2)
C16 C17 C18 C19 1.1(4)
Cl1 C17 C18 C19 -177.3(2)
C17 C18 C19 C14 -0.5(4)
C15 C14 C19 C18 -0.6(4)
C13 C14 C19 C18 177.4(2)
N2 C11 C20 C21 117.2(2)
C12 C11 C20 C21 -128.4(2)
N2 C11 C20 C25 -63.6(3)
C12 C11 C20 C25 50.8(3)
C25 C20 C21 C22 -1.2(4)
C11 C20 C21 C22 178.0(2)
C20 C21 C22 C23 0.1(4)
C21 C22 C23 C24 1.0(5)
C21 C22 C23 F1 -178.4(3)
C22 C23 C24 C25 -1.0(5)
F1 C23 C24 C25 178.4(2)
C21 C20 C25 C24 1.3(4)
C11 C20 C25 C24 -177.9(2)
C23 C24 C25 C20 -0.2(4)

loop_
_cod_related_entry_id
_cod_related_entry_database
_cod_related_entry_code
1 ChemSpider 21681007
